data_7203227
loop_
_publ_author_name
'Choudhury, Angshuman Roy'
'Row, Tayur N. Guru'

_publ_section_title
;
 Organic fluorine as crystal engineering tool: Evidence from packing
 features in fluorine substituted isoquinolines
;
_journal_issue 3
_journal_name_full CrystEngComm
_journal_page_first 265
_journal_paper_doi 10.1039/b516670e
_journal_volume 8
_journal_year 2006
_chemical_formula_sum 'C22 H20 F N O'
_chemical_formula_weight 333.39
_chemical_name_systematic
;
?
;
_space_group_IT_number 15
_symmetry_space_group_name_Hall '-C 2yc'
_symmetry_space_group_name_H-M 'C 1 2/c 1'
_atom_sites_solution_hydrogens geom
_atom_sites_solution_primary direct
_atom_sites_solution_secondary difmap
_audit_creation_method SHELXL-97
_cell_angle_alpha 90.00
_cell_angle_beta 107.1160(10)
_cell_angle_gamma 90.00
_cell_formula_units_Z 8
_cell_length_a 16.1076(11)
_cell_length_b 9.1597(6)
_cell_length_c 23.6002(16)
_cell_measurement_temperature 100(2)
_cell_volume 3327.8(4)
_computing_structure_refinement 'SHELXL-97 (Sheldrick, 1997)'
_diffrn_ambient_temperature 100(2)
_diffrn_measured_fraction_theta_full 0.997
_diffrn_measured_fraction_theta_max 0.997
_diffrn_radiation_monochromator graphite
_diffrn_radiation_source 'fine-focus sealed tube'
_diffrn_radiation_type MoK\a
_diffrn_radiation_wavelength 0.71073
_diffrn_reflns_av_R_equivalents 0.0283
_diffrn_reflns_av_sigmaI/netI 0.0195
_diffrn_reflns_limit_h_max 20
_diffrn_reflns_limit_h_min -20
_diffrn_reflns_limit_k_max 11
_diffrn_reflns_limit_k_min -11
_diffrn_reflns_limit_l_max 29
_diffrn_reflns_limit_l_min -29
_diffrn_reflns_number 20606
_diffrn_reflns_theta_full 26.36
_diffrn_reflns_theta_max 26.36
_diffrn_reflns_theta_min 1.81
_exptl_absorpt_coefficient_mu 0.089
_exptl_absorpt_correction_T_max 0.9612
_exptl_absorpt_correction_T_min 0.9570
_exptl_crystal_density_diffrn 1.331
_exptl_crystal_density_method 'not measured'
_exptl_crystal_F_000 1408
_exptl_crystal_size_max 0.50
_exptl_crystal_size_mid 0.50
_exptl_crystal_size_min 0.45
_refine_diff_density_max 0.233
_refine_diff_density_min -0.239
_refine_diff_density_rms 0.045
_refine_ls_extinction_method none
_refine_ls_goodness_of_fit_ref 1.098
_refine_ls_hydrogen_treatment mixed
_refine_ls_matrix_type full
_refine_ls_number_parameters 311
_refine_ls_number_reflns 3403
_refine_ls_number_restraints 0
_refine_ls_restrained_S_all 1.098
_refine_ls_R_factor_all 0.0455
_refine_ls_R_factor_gt 0.0413
_refine_ls_shift/su_max 0.000
_refine_ls_shift/su_mean 0.000
_refine_ls_structure_factor_coef Fsqd
_refine_ls_weighting_details 'calc w=1/[\s^2^(Fo^2^)+(0.0436P)^2^+2.9903P] where P=(Fo^2^+2Fc^2^)/3'
_refine_ls_weighting_scheme calc
_refine_ls_wR_factor_gt 0.0980
_refine_ls_wR_factor_ref 0.1004
_reflns_number_gt 3126
_reflns_number_total 3403
_reflns_threshold_expression >2sigma(I)
_cod_data_source_file B516670E.txt
_cod_data_source_block arc2
_cod_database_code 7203227

loop_
_symmetry_equiv_pos_as_xyz
'x, y, z'
'-x, y, -z+1/2'
'x+1/2, y+1/2, z'
'-x+1/2, y+1/2, -z+1/2'
'-x, -y, -z'
'x, -y, z-1/2'
'-x+1/2, -y+1/2, -z'
'x+1/2, -y+1/2, z-1/2'

loop_
_atom_site_label
_atom_site_type_symbol
_atom_site_fract_x
_atom_site_fract_y
_atom_site_fract_z
_atom_site_U_iso_or_equiv
_atom_site_adp_type
_atom_site_occupancy
_atom_site_symmetry_multiplicity
_atom_site_calc_flag
_atom_site_refinement_flags
_atom_site_disorder_assembly
_atom_site_disorder_group
F1 F 0.70246(9) 0.45093(15) 0.43191(5) 0.0325(3) Uani 0.67 1 d P . .
F2 F 0.58634(17) 0.7884(3) 0.28345(12) 0.0306(6) Uani 0.33 1 d P . .
O1 O 0.44032(6) -0.18796(10) 0.04051(4) 0.0226(2) Uani 1 1 d . . .
N2 N 0.62331(7) 0.29887(12) 0.23089(5) 0.0179(2) Uani 1 1 d . . .
C22 C 0.60535(8) 0.55220(15) 0.25679(6) 0.0198(3) Uani 1 1 d . . .
C1 C 0.56845(8) 0.32755(14) 0.17028(5) 0.0161(3) Uani 1 1 d . . .
C18 C 0.66467(9) 0.37643(16) 0.33373(6) 0.0215(3) Uani 1 1 d . . .
C9 C 0.53275(8) 0.18925(14) 0.13621(5) 0.0162(3) Uani 1 1 d . . .
C11 C 0.61628(8) 0.41858(14) 0.13531(6) 0.0164(3) Uani 1 1 d . . .
C8 C 0.45931(8) 0.19649(15) 0.08733(6) 0.0173(3) Uani 1 1 d . . .
C5 C 0.54104(9) -0.06855(15) 0.11829(6) 0.0193(3) Uani 1 1 d . . .
C6 C 0.46760(8) -0.05964(14) 0.06933(6) 0.0182(3) Uani 1 1 d . . .
C3 C 0.64720(9) 0.15021(15) 0.25158(6) 0.0217(3) Uani 1 1 d . . .
C10 C 0.57423(8) 0.05509(15) 0.15085(6) 0.0177(3) Uani 1 1 d . . .
C13 C 0.74681(9) 0.48411(16) 0.11094(6) 0.0213(3) Uani 1 1 d . . .
C17 C 0.63084(8) 0.40731(15) 0.27290(6) 0.0179(3) Uani 1 1 d . . .
C15 C 0.61145(10) 0.59567(15) 0.05862(6) 0.0234(3) Uani 1 1 d . . .
C7 C 0.42696(8) 0.07434(15) 0.05331(6) 0.0178(3) Uani 1 1 d . . .
C19 C 0.67032(9) 0.48620(17) 0.37464(6) 0.0258(3) Uani 1 1 d . . .
C20 C 0.64341(9) 0.62710(18) 0.35978(7) 0.0273(3) Uani 1 1 d . . .
C16 C 0.56999(9) 0.51563(15) 0.09225(6) 0.0203(3) Uani 1 1 d . . .
C4 C 0.65520(9) 0.05118(15) 0.20221(6) 0.0211(3) Uani 1 1 d . . .
C14 C 0.70005(9) 0.57947(15) 0.06775(6) 0.0230(3) Uani 1 1 d . . .
C12 C 0.70527(8) 0.40444(15) 0.14471(6) 0.0183(3) Uani 1 1 d . . .
C21 C 0.61117(9) 0.65724(16) 0.29979(6) 0.0241(3) Uani 1 1 d . . .
C23 C 0.36706(9) -0.18252(16) -0.01109(6) 0.0236(3) Uani 1 1 d . . .
H1 H 0.5169(9) 0.3866(15) 0.1722(6) 0.010(3) Uiso 1 1 d . . .
H4A H 0.7061(10) 0.0841(17) 0.1889(7) 0.022(4) Uiso 1 1 d . . .
H13 H 0.8090(11) 0.4740(18) 0.1178(7) 0.027(4) Uiso 1 1 d . . .
H12 H 0.7388(10) 0.3371(17) 0.1752(7) 0.022(4) Uiso 1 1 d . . .
H18 H 0.6838(10) 0.2791(19) 0.3487(7) 0.024(4) Uiso 1 1 d . . .
H8 H 0.4289(10) 0.2901(17) 0.0762(6) 0.018(4) Uiso 1 1 d . . .
H5 H 0.5699(10) -0.1630(18) 0.1294(7) 0.023(4) Uiso 1 1 d . . .
H22 H 0.5829(10) 0.5806(17) 0.2154(7) 0.019(4) Uiso 1 1 d . . .
H7 H 0.3759(10) 0.0835(16) 0.0194(7) 0.018(4) Uiso 1 1 d . . .
H4B H 0.6676(10) -0.0488(18) 0.2176(7) 0.022(4) Uiso 1 1 d . . .
H3B H 0.6036(10) 0.1087(17) 0.2698(7) 0.022(4) Uiso 1 1 d . . .
H20 H 0.6455(11) 0.7008(19) 0.3900(8) 0.031(4) Uiso 1 1 d . . .
H16 H 0.5076(10) 0.5297(18) 0.0864(7) 0.023(4) Uiso 1 1 d . . .
H15 H 0.5772(10) 0.6633(18) 0.0292(7) 0.026(4) Uiso 1 1 d . . .
H23A H 0.3142(11) -0.1493(19) -0.0021(7) 0.031(4) Uiso 1 1 d . . .
H3A H 0.7045(10) 0.1536(17) 0.2827(7) 0.023(4) Uiso 1 1 d . . .
H14 H 0.7290(10) 0.6355(18) 0.0441(7) 0.024(4) Uiso 1 1 d . . .
H23B H 0.3588(10) -0.2846(19) -0.0256(7) 0.025(4) Uiso 1 1 d . . .
H23C H 0.3789(10) -0.1174(18) -0.0421(7) 0.027(4) Uiso 1 1 d . . .

loop_
_atom_site_aniso_label
_atom_site_aniso_U_11
_atom_site_aniso_U_22
_atom_site_aniso_U_33
_atom_site_aniso_U_23
_atom_site_aniso_U_13
_atom_site_aniso_U_12
F1 0.0445(8) 0.0393(8) 0.0133(6) -0.0054(5) 0.0080(5) -0.0203(6)
F2 0.0280(13) 0.0298(14) 0.0328(14) -0.0087(11) 0.0073(11) -0.0001(11)
O1 0.0241(5) 0.0183(5) 0.0234(5) -0.0025(4) 0.0038(4) -0.0028(4)
N2 0.0188(5) 0.0195(6) 0.0147(5) -0.0001(4) 0.0040(4) 0.0014(4)
C22 0.0140(6) 0.0258(7) 0.0196(7) -0.0030(6) 0.0049(5) -0.0014(5)
C1 0.0143(6) 0.0185(6) 0.0155(6) -0.0003(5) 0.0042(5) 0.0020(5)
C18 0.0208(7) 0.0261(8) 0.0189(7) -0.0001(6) 0.0078(5) -0.0065(6)
C9 0.0157(6) 0.0188(6) 0.0159(6) 0.0003(5) 0.0077(5) -0.0002(5)
C11 0.0187(6) 0.0143(6) 0.0164(6) -0.0043(5) 0.0055(5) -0.0009(5)
C8 0.0160(6) 0.0193(7) 0.0183(6) 0.0019(5) 0.0074(5) 0.0023(5)
C5 0.0207(6) 0.0178(7) 0.0204(7) 0.0020(5) 0.0076(5) 0.0020(5)
C6 0.0196(6) 0.0188(7) 0.0185(6) -0.0015(5) 0.0094(5) -0.0037(5)
C3 0.0229(7) 0.0219(7) 0.0177(6) 0.0029(5) 0.0022(5) 0.0018(5)
C10 0.0168(6) 0.0210(7) 0.0170(6) 0.0013(5) 0.0076(5) 0.0001(5)
C13 0.0197(7) 0.0235(7) 0.0225(7) -0.0059(5) 0.0089(5) -0.0040(5)
C17 0.0122(6) 0.0243(7) 0.0187(6) -0.0028(5) 0.0069(5) -0.0038(5)
C15 0.0311(7) 0.0188(7) 0.0202(7) 0.0015(6) 0.0076(6) 0.0019(6)
C7 0.0145(6) 0.0227(7) 0.0166(6) 0.0002(5) 0.0054(5) -0.0015(5)
C19 0.0243(7) 0.0355(8) 0.0192(7) -0.0036(6) 0.0087(6) -0.0138(6)
C20 0.0259(7) 0.0337(8) 0.0258(7) -0.0128(6) 0.0131(6) -0.0122(6)
C16 0.0198(6) 0.0191(7) 0.0217(7) -0.0011(5) 0.0057(5) 0.0012(5)
C4 0.0201(6) 0.0186(7) 0.0226(7) 0.0014(5) 0.0030(5) 0.0032(5)
C14 0.0306(7) 0.0211(7) 0.0204(7) -0.0026(5) 0.0124(6) -0.0056(6)
C12 0.0186(6) 0.0188(6) 0.0171(6) -0.0026(5) 0.0047(5) 0.0002(5)
C21 0.0182(6) 0.0252(7) 0.0309(8) -0.0085(6) 0.0104(6) -0.0047(5)
C23 0.0240(7) 0.0240(8) 0.0218(7) -0.0043(6) 0.0051(6) -0.0036(6)

loop_
_atom_type_symbol
_atom_type_description
_atom_type_scat_dispersion_real
_atom_type_scat_dispersion_imag
_atom_type_scat_source
C C 0.0033 0.0016 'International Tables Vol C Tables 4.2.6.8 and 6.1.1.4'
H H 0.0000 0.0000 'International Tables Vol C Tables 4.2.6.8 and 6.1.1.4'
N N 0.0061 0.0033 'International Tables Vol C Tables 4.2.6.8 and 6.1.1.4'
O O 0.0106 0.0060 'International Tables Vol C Tables 4.2.6.8 and 6.1.1.4'
F F 0.0171 0.0103 'International Tables Vol C Tables 4.2.6.8 and 6.1.1.4'

loop_
_geom_angle_atom_site_label_1
_geom_angle_atom_site_label_2
_geom_angle_atom_site_label_3
_geom_angle
_geom_angle_site_symmetry_1
_geom_angle_site_symmetry_3
_geom_angle_publ_flag
C6 O1 C23 117.39(11) . . ?
C17 N2 C3 118.11(11) . . ?
C17 N2 C1 118.09(11) . . ?
C3 N2 C1 121.14(10) . . ?
C21 C22 C17 120.44(13) . . ?
C21 C22 H22 118.5(9) . . ?
C17 C22 H22 121.1(9) . . ?
N2 C1 C9 113.09(10) . . ?
N2 C1 C11 111.64(10) . . ?
C9 C1 C11 109.93(10) . . ?
N2 C1 H1 108.8(8) . . ?
C9 C1 H1 106.5(8) . . ?
C11 C1 H1 106.6(8) . . ?
C19 C18 C17 119.62(14) . . ?
C19 C18 H18 117.6(9) . . ?
C17 C18 H18 122.7(9) . . ?
C8 C9 C10 118.49(12) . . ?
C8 C9 C1 119.76(11) . . ?
C10 C9 C1 121.67(11) . . ?
C16 C11 C12 118.82(12) . . ?
C16 C11 C1 119.70(11) . . ?
C12 C11 C1 121.46(11) . . ?
C7 C8 C9 121.69(12) . . ?
C7 C8 H8 118.4(9) . . ?
C9 C8 H8 119.9(9) . . ?
C10 C5 C6 120.52(12) . . ?
C10 C5 H5 119.9(9) . . ?
C6 C5 H5 119.6(9) . . ?
O1 C6 C7 124.62(12) . . ?
O1 C6 C5 115.71(12) . . ?
C7 C6 C5 119.66(12) . . ?
N2 C3 C4 112.07(11) . . ?
N2 C3 H3B 110.4(9) . . ?
C4 C3 H3B 109.5(9) . . ?
N2 C3 H3A 108.2(9) . . ?
C4 C3 H3A 108.5(9) . . ?
H3B C3 H3A 108.0(13) . . ?
C5 C10 C9 120.35(12) . . ?
C5 C10 C4 122.14(12) . . ?
C9 C10 C4 117.52(12) . . ?
C14 C13 C12 120.28(13) . . ?
C14 C13 H13 119.6(10) . . ?
C12 C13 H13 120.1(10) . . ?
N2 C17 C18 120.88(12) . . ?
N2 C17 C22 121.74(12) . . ?
C18 C17 C22 117.38(12) . . ?
C14 C15 C16 120.06(13) . . ?
C14 C15 H15 121.4(10) . . ?
C16 C15 H15 118.5(10) . . ?
C8 C7 C6 119.23(12) . . ?
C8 C7 H7 119.5(9) . . ?
C6 C7 H7 121.3(9) . . ?
F1 C19 C20 118.98(14) . . ?
F1 C19 C18 117.26(15) . . ?
C20 C19 C18 123.75(14) . . ?
C19 C20 C21 116.34(13) . . ?
C19 C20 H20 121.5(10) . . ?
C21 C20 H20 122.1(10) . . ?
C15 C16 C11 120.73(12) . . ?
C15 C16 H16 119.8(9) . . ?
C11 C16 H16 119.5(9) . . ?
C10 C4 C3 110.98(11) . . ?
C10 C4 H4A 109.6(9) . . ?
C3 C4 H4A 108.8(9) . . ?
C10 C4 H4B 110.8(9) . . ?
C3 C4 H4B 109.2(9) . . ?
H4A C4 H4B 107.3(13) . . ?
C13 C14 C15 119.59(13) . . ?
C13 C14 H14 120.4(9) . . ?
C15 C14 H14 120.0(9) . . ?
C13 C12 C11 120.50(13) . . ?
C13 C12 H12 119.8(9) . . ?
C11 C12 H12 119.7(9) . . ?
F2 C21 C22 118.77(17) . . ?
F2 C21 C20 118.81(17) . . ?
C22 C21 C20 122.42(14) . . ?
O1 C23 H23A 112.2(10) . . ?
O1 C23 H23B 104.8(9) . . ?
H23A C23 H23B 109.2(14) . . ?
O1 C23 H23C 110.8(9) . . ?
H23A C23 H23C 109.6(14) . . ?
H23B C23 H23C 110.1(13) . . ?

loop_
_geom_bond_atom_site_label_1
_geom_bond_atom_site_label_2
_geom_bond_distance
_geom_bond_site_symmetry_2
_geom_bond_publ_flag
F1 C19 1.3367(19) . ?
F2 C21 1.289(3) . ?
O1 C6 1.3643(16) . ?
O1 C23 1.4255(17) . ?
N2 C17 1.3834(17) . ?
N2 C3 1.4595(17) . ?
N2 C1 1.4670(16) . ?
C22 C21 1.3815(19) . ?
C22 C17 1.408(2) . ?
C22 H22 0.973(16) . ?
C1 C9 1.5198(18) . ?
C1 C11 1.5311(17) . ?
C1 H1 1.003(14) . ?
C18 C19 1.378(2) . ?
C18 C17 1.4062(19) . ?
C18 H18 0.975(17) . ?
C9 C8 1.3897(18) . ?
C9 C10 1.3928(18) . ?
C11 C16 1.3904(19) . ?
C11 C12 1.3905(18) . ?
C8 C7 1.3863(19) . ?
C8 H8 0.984(15) . ?
C5 C10 1.3847(19) . ?
C5 C6 1.3915(19) . ?
C5 H5 0.981(16) . ?
C6 C7 1.3900(19) . ?
C3 C4 1.5117(19) . ?
C3 H3B 1.000(16) . ?
C3 H3A 0.996(16) . ?
C10 C4 1.4970(18) . ?
C13 C14 1.385(2) . ?
C13 C12 1.3890(19) . ?
C13 H13 0.971(17) . ?
C15 C14 1.387(2) . ?
C15 C16 1.388(2) . ?
C15 H15 0.972(17) . ?
C7 H7 0.968(15) . ?
C19 C20 1.374(2) . ?
C20 C21 1.385(2) . ?
C20 H20 0.976(18) . ?
C16 H16 0.982(16) . ?
C4 H4A 1.007(16) . ?
C4 H4B 0.984(16) . ?
C14 H14 0.972(17) . ?
C12 H12 0.980(16) . ?
C23 H23A 0.984(18) . ?
C23 H23B 0.992(17) . ?
C23 H23C 1.005(17) . ?

loop_
_geom_torsion_atom_site_label_1
_geom_torsion_atom_site_label_2
_geom_torsion_atom_site_label_3
_geom_torsion_atom_site_label_4
_geom_torsion
_geom_torsion_site_symmetry_1
_geom_torsion_site_symmetry_2
_geom_torsion_site_symmetry_3
_geom_torsion_site_symmetry_4
_geom_torsion_publ_flag
C17 N2 C1 C9 -154.54(11) . . . . ?
C3 N2 C1 C9 6.65(16) . . . . ?
C17 N2 C1 C11 80.87(13) . . . . ?
C3 N2 C1 C11 -117.94(12) . . . . ?
N2 C1 C9 C8 158.83(11) . . . . ?
C11 C1 C9 C8 -75.65(14) . . . . ?
N2 C1 C9 C10 -24.39(16) . . . . ?
C11 C1 C9 C10 101.13(13) . . . . ?
N2 C1 C11 C16 -147.92(12) . . . . ?
C9 C1 C11 C16 85.74(14) . . . . ?
N2 C1 C11 C12 33.44(16) . . . . ?
C9 C1 C11 C12 -92.90(14) . . . . ?
C10 C9 C8 C7 0.02(18) . . . . ?
C1 C9 C8 C7 176.90(11) . . . . ?
C23 O1 C6 C7 2.71(18) . . . . ?
C23 O1 C6 C5 -177.88(11) . . . . ?
C10 C5 C6 O1 -179.89(11) . . . . ?
C10 C5 C6 C7 -0.45(19) . . . . ?
C17 N2 C3 C4 -167.12(11) . . . . ?
C1 N2 C3 C4 31.69(16) . . . . ?
C6 C5 C10 C9 2.19(19) . . . . ?
C6 C5 C10 C4 -177.37(12) . . . . ?
C8 C9 C10 C5 -1.95(18) . . . . ?
C1 C9 C10 C5 -178.77(11) . . . . ?
C8 C9 C10 C4 177.62(11) . . . . ?
C1 C9 C10 C4 0.80(18) . . . . ?
C3 N2 C17 C18 3.14(17) . . . . ?
C1 N2 C17 C18 164.91(11) . . . . ?
C3 N2 C17 C22 -176.98(11) . . . . ?
C1 N2 C17 C22 -15.21(17) . . . . ?
C19 C18 C17 N2 -179.12(12) . . . . ?
C19 C18 C17 C22 0.99(18) . . . . ?
C21 C22 C17 N2 178.02(11) . . . . ?
C21 C22 C17 C18 -2.09(18) . . . . ?
C9 C8 C7 C6 1.69(19) . . . . ?
O1 C6 C7 C8 177.93(11) . . . . ?
C5 C6 C7 C8 -1.46(19) . . . . ?
C17 C18 C19 F1 179.61(12) . . . . ?
C17 C18 C19 C20 0.9(2) . . . . ?
F1 C19 C20 C21 179.67(13) . . . . ?
C18 C19 C20 C21 -1.7(2) . . . . ?
C14 C15 C16 C11 0.0(2) . . . . ?
C12 C11 C16 C15 0.86(19) . . . . ?
C1 C11 C16 C15 -177.82(12) . . . . ?
C5 C10 C4 C3 -141.83(13) . . . . ?
C9 C10 C4 C3 38.61(16) . . . . ?
N2 C3 C4 C10 -53.98(15) . . . . ?
C12 C13 C14 C15 0.4(2) . . . . ?
C16 C15 C14 C13 -0.6(2) . . . . ?
C14 C13 C12 C11 0.5(2) . . . . ?
C16 C11 C12 C13 -1.08(19) . . . . ?
C1 C11 C12 C13 177.57(12) . . . . ?
C17 C22 C21 F2 -179.22(17) . . . . ?
C17 C22 C21 C20 1.4(2) . . . . ?
C19 C20 C21 F2 -178.90(17) . . . . ?
C19 C20 C21 C22 0.5(2) . . . . ?
